data_4021490
loop_
_publ_author_name
'Fraser F. Fleming'
'Zhiyu Zhang'
'Guoqing Wei'
'Omar W. Steward'

_publ_contact_author_address
;
  Department of Chemistry and Biochemistry
  Duquesne University
  Pittsburgh, PA 15282 USA
;
_publ_contact_author_email ' steward@duq.edu '
_publ_contact_author_fax ' (412) 396 5683 '
_publ_contact_author_name 'Omar W. Steward'
_publ_contact_author_phone ' (412) 396 6338 '
_publ_section_title
;
 C-Metalated Nitriles: Electrophile-Dependent Alkylations and Acylations
;
_journal_name_full 'Journal of Organic Chemistry'
_journal_page_first 1430
_journal_page_last 1435
_journal_paper_doi 10.1021/jo052102j
_journal_volume 71
_journal_year 2006
_chemical_formula_moiety 'C13 H21 N O '
_chemical_formula_sum 'C13 H21 N O'
_chemical_formula_weight 207.31
_space_group_IT_number 2
_space_group_name_Hall '-P 1'
_space_group_name_H-M_alt 'P -1'
_symmetry_cell_setting triclinic
_symmetry_Int_Tables_number 2
_symmetry_space_group_name_Hall '-P 1'
_symmetry_space_group_name_H-M 'P -1'
_audit_creation_date 'May 17, 2004'
_audit_creation_method 'by teXsan v1.8'
_audit_update_record '6/3/05 update Omar W. Steward'
_cell_angle_alpha 90.52(1)
_cell_angle_beta 105.22(1)
_cell_angle_gamma 91.55(1)
_cell_formula_units_Z 2
_cell_length_a 7.5391(9)
_cell_length_b 14.678(2)
_cell_length_c 6.046(1)
_cell_measurement_reflns_used 25
_cell_measurement_temperature 294.2
_cell_measurement_theta_max 17.4
_cell_measurement_theta_min 15.2
_cell_volume 645.2(2)
_computing_cell_refinement 'MSC/AFC Diffractometer Control'
_computing_data_collection 'MSC/AFC Diffractometer Control'
_computing_data_reduction 'teXsan (MSC, 1992-1997)'
_computing_publication_material 'teXsan (MSC, 1992-1997)'
_computing_structure_refinement 'teXsan (MSC, 1992-1997)'
_diffrn_ambient_temperature 294.2
_diffrn_measurement_device_type 'Rigaku AFC7R'
_diffrn_measurement_method \w-2\q
_diffrn_orient_matrix_UB_11 0.03484
_diffrn_orient_matrix_UB_12 -0.01590
_diffrn_orient_matrix_UB_13 0.16601
_diffrn_orient_matrix_UB_21 0.00546
_diffrn_orient_matrix_UB_22 0.06618
_diffrn_orient_matrix_UB_23 0.04278
_diffrn_orient_matrix_UB_31 -0.13293
_diffrn_orient_matrix_UB_32 -0.00360
_diffrn_orient_matrix_UB_33 -0.00135
_diffrn_radiation_detector 'scintillation counter'
_diffrn_radiation_monochromator graphite
_diffrn_radiation_source 'Rigaku rotating anode'
_diffrn_radiation_type 'Mo K\a'
_diffrn_radiation_wavelength 0.7107
_diffrn_reflns_av_R_equivalents 0.02509
_diffrn_reflns_av_sigmaI/netI 0.080
_diffrn_reflns_limit_h_max 0
_diffrn_reflns_limit_h_min -9
_diffrn_reflns_limit_k_max 19
_diffrn_reflns_limit_k_min -19
_diffrn_reflns_limit_l_max 7
_diffrn_reflns_limit_l_min -7
_diffrn_reflns_number 3178
_diffrn_reflns_reduction_process 'Lp corrections applied'
_diffrn_reflns_theta_max 27.51
_diffrn_reflns_theta_min 2.78
_diffrn_standards_decay_% -1.18
_diffrn_standards_interval_count 150
_diffrn_standards_number 3
_exptl_absorpt_coefficient_mu 0.067
_exptl_absorpt_correction_T_max 0.999
_exptl_absorpt_correction_T_min 0.984
_exptl_absorpt_correction_type
;
\y scans (North,Phillips & Matthews, 1968)
;
_exptl_crystal_colour colorless
_exptl_crystal_density_diffrn 1.067
_exptl_crystal_density_meas ?
_exptl_crystal_description plate
_exptl_crystal_F_000 228.00
_exptl_crystal_size_max 0.60
_exptl_crystal_size_mid 0.30
_exptl_crystal_size_min 0.10
_refine_diff_density_max 0.25
_refine_diff_density_min -0.19
_refine_ls_extinction_method none
_refine_ls_goodness_of_fit_ref 1.694
_refine_ls_hydrogen_treatment noref
_refine_ls_matrix_type full
_refine_ls_number_constraints 0
_refine_ls_number_parameters 136
_refine_ls_number_reflns 1568
_refine_ls_number_restraints 0
_refine_ls_R_factor_gt 0.0545
_refine_ls_shift/su_max 0.0002
_refine_ls_shift/su_mean 0.0000
_refine_ls_structure_factor_coef F
_refine_ls_weighting_details 'w = 1/[\s^2^(Fo) + 0.00063|Fo|^2^]'
_refine_ls_weighting_scheme sigma
_refine_ls_wR_factor_ref 0.0687
_reflns_number_gt 1568
_reflns_number_total 2952
_reflns_threshold_expression I>3.00\s(I)
_cod_data_source_file jo052102jsi20051214_105650_14.cif
_cod_depositor_comments
;
The following automatic conversions were performed:
data name '_geom_bond_atom_site_label_D' replaced with
'_geom_hbond_atom_site_label_D' as specified in the replacement file
'/home/antanas/src/cod-tools/trunk/data/replacement-values/replacement_tags.lst'.

data
name '_geom_bond_atom_site_label_H' replaced with
'_geom_hbond_atom_site_label_H' as specified in the replacement file
'/home/antanas/src/cod-tools/trunk/data/replacement-values/replacement_tags.lst'.

data
name '_geom_bond_atom_site_label_A' replaced with
'_geom_hbond_atom_site_label_A' as specified in the replacement file
'/home/antanas/src/cod-tools/trunk/data/replacement-values/replacement_tags.lst'.

data
name '_geom_bond_distance_DH' replaced with '_geom_hbond_distance_DH'
as specified in the replacement file
'/home/antanas/src/cod-tools/trunk/data/replacement-values/replacement_tags.lst'.

data
name '_geom_contact_distance_HA' replaced with
'_geom_hbond_distance_HA' as specified in the replacement file
'/home/antanas/src/cod-tools/trunk/data/replacement-values/replacement_tags.lst'.

data
name '_geom_contact_distance_DA' replaced with
'_geom_hbond_distance_DA' as specified in the replacement file
'/home/antanas/src/cod-tools/trunk/data/replacement-values/replacement_tags.lst'.

data
name '_geom_angle_DHA' replaced with '_geom_hbond_angle_DHA' as
specified in the replacement file
'/home/antanas/src/cod-tools/trunk/data/replacement-values/replacement_tags.lst'.

data
name '_geom_contact_site_symmetry_A' replaced with
'_geom_hbond_site_symmetry_A' as specified in the replacement file
'/home/antanas/src/cod-tools/trunk/data/replacement-values/replacement_tags.lst'.

Automatic conversion script
Id: cif_correct_tags 5005 2017-03-03 11:38:54Z antanas 
;
_cod_original_sg_symbol_H-M 'P -1       '
_cod_original_formula_sum 'C13 H21 N O '
_cod_database_code 4021490

loop_
_symmetry_equiv_pos_as_xyz
'   +x,   +y,   +z'
'   -x,   -y,   -z'

loop_
_atom_site_label
_atom_site_fract_x
_atom_site_fract_y
_atom_site_fract_z
_atom_site_U_iso_or_equiv
_atom_site_occupancy
_atom_site_adp_type
_atom_site_calc_flag
O(1) 0.7098(2) 0.2993(1) 0.9581(2) 0.0616(5) 1.000 Uani d
N(1) 0.1018(3) 0.2856(2) 0.2185(4) 0.0879(8) 1.000 Uani d
C(1) 0.4106(3) 0.2537(2) 0.5214(3) 0.0469(6) 1.000 Uani d
C(2) 0.4994(3) 0.3480(2) 0.6131(4) 0.0514(7) 1.000 Uani d
C(3) 0.7046(3) 0.3434(2) 0.7465(4) 0.0531(7) 1.000 Uani d
C(4) 0.8112(3) 0.2894(2) 0.6130(4) 0.0703(9) 1.000 Uani d
C(5) 0.7265(3) 0.1970(2) 0.5359(5) 0.075(1) 1.000 Uani d
C(6) 0.5315(3) 0.2051(2) 0.3893(4) 0.0644(8) 1.000 Uani d
C(7) 0.2350(3) 0.2723(2) 0.3508(4) 0.0613(8) 1.000 Uani d
C(8) 0.3635(3) 0.1941(2) 0.7076(4) 0.0531(7) 1.000 Uani d
C(9) 0.2676(4) 0.1033(2) 0.6295(5) 0.083(1) 1.000 Uani d
C(10) 0.1917(4) 0.0616(3) 0.8121(7) 0.102(1) 1.000 Uani d
C(11) 0.2326(6) -0.0097(3) 0.9139(8) 0.122(2) 1.000 Uani d
C(12) 0.3878(4) 0.3999(2) 0.7455(5) 0.0737(9) 1.000 Uani d
C(13) 0.7925(4) 0.4384(2) 0.7981(6) 0.092(1) 1.000 Uani d
H(1) 0.4978 0.3829 0.4813 0.061 1.000 Uiso c
H(2) 0.8165 0.3236 0.4813 0.082 1.000 Uiso c
H(3) 0.9325 0.2828 0.7073 0.082 1.000 Uiso c
H(4) 0.7981 0.1672 0.4509 0.091 1.000 Uiso c
H(5) 0.7249 0.1618 0.6675 0.091 1.000 Uiso c
H(6) 0.5329 0.2388 0.2554 0.077 1.000 Uiso c
H(7) 0.4798 0.1454 0.3424 0.077 1.000 Uiso c
H(8) 0.2876 0.2276 0.7788 0.063 1.000 Uiso c
H(9) 0.4772 0.1827 0.8200 0.063 1.000 Uiso c
H(10) 0.1715 0.1114 0.4932 0.099 1.000 Uiso c
H(11) 0.3550 0.0626 0.5903 0.099 1.000 Uiso c
H(12) 0.1001 0.0943 0.8579 0.126 1.000 Uiso c
H(13) 0.1751 -0.0303 1.0313 0.145 1.000 Uiso c
H(14) 0.3246 -0.0486 0.8817 0.145 1.000 Uiso c
H(15) 0.3844 0.3685 0.8845 0.087 1.000 Uiso c
H(16) 0.2643 0.4064 0.6571 0.087 1.000 Uiso c
H(17) 0.4412 0.4596 0.7905 0.087 1.000 Uiso c
H(18) 0.7236 0.4730 0.8805 0.110 1.000 Uiso c
H(19) 0.7911 0.4687 0.6595 0.110 1.000 Uiso c
H(20) 0.9154 0.4352 0.8893 0.110 1.000 Uiso c
H(21) 0.8341 0.2934 1.0363 0.098 1.000 Uiso c

loop_
_atom_site_aniso_label
_atom_site_aniso_U_11
_atom_site_aniso_U_22
_atom_site_aniso_U_33
_atom_site_aniso_U_12
_atom_site_aniso_U_13
_atom_site_aniso_U_23
O(1) 0.0371(8) 0.101(1) 0.0384(9) -0.0037(8) -0.0034(7) 0.0109(9)
N(1) 0.045(1) 0.147(3) 0.058(1) 0.002(1) -0.012(1) 0.017(1)
C(1) 0.030(1) 0.073(2) 0.033(1) 0.001(1) -0.0013(8) 0.005(1)
C(2) 0.039(1) 0.068(2) 0.043(1) 0.001(1) 0.001(1) 0.013(1)
C(3) 0.035(1) 0.076(2) 0.043(1) -0.006(1) 0.002(1) 0.008(1)
C(4) 0.032(1) 0.122(3) 0.053(1) -0.001(1) 0.005(1) 0.007(2)
C(5) 0.045(1) 0.112(3) 0.069(2) 0.019(2) 0.014(1) -0.017(2)
C(6) 0.049(1) 0.096(2) 0.047(1) -0.001(1) 0.010(1) -0.011(1)
C(7) 0.037(1) 0.100(2) 0.041(1) -0.005(1) 0.000(1) 0.009(1)
C(8) 0.039(1) 0.070(2) 0.047(1) -0.002(1) 0.006(1) 0.003(1)
C(9) 0.068(2) 0.089(2) 0.083(2) -0.022(2) 0.008(2) 0.008(2)
C(10) 0.069(2) 0.089(3) 0.145(3) -0.005(2) 0.022(2) 0.036(3)
C(11) 0.116(3) 0.097(3) 0.159(4) 0.006(2) 0.046(3) 0.024(3)
C(12) 0.056(2) 0.076(2) 0.084(2) 0.012(1) 0.010(1) -0.005(2)
C(13) 0.065(2) 0.093(2) 0.104(2) -0.026(2) -0.001(2) 0.004(2)

loop_
_atom_type_symbol
_atom_type_oxidation_number
_atom_type_number_in_cell
_atom_type_scat_dispersion_real
_atom_type_scat_dispersion_imag
_atom_type_scat_source
C 0 26 0.003 0.002
;International Tables for Crystallography
(1992, Vol. C, Tables 4.2.6.8 and 6.1.1.1)
;
H 0 42 0.000 0.000
;International Tables for Crystallography
(1992, Vol. C, Table 6.1.1.2)
;
N 0 2 0.006 0.003
;International Tables for Crystallography
(1992, Vol. C, Tables 4.2.6.8 and 6.1.1.1)
;
O 0 2 0.011 0.006
;International Tables for Crystallography
(1992, Vol. C, Tables 4.2.6.8 and 6.1.1.1)
;

loop_
_geom_angle_atom_site_label_1
_geom_angle_atom_site_label_2
_geom_angle_atom_site_label_3
_geom_angle
_geom_angle_publ_flag
C(3) O(1) H(21) 107.3 no
C(2) C(1) C(6) 110.0(2) yes
C(2) C(1) C(7) 106.4(2) yes
C(2) C(1) C(8) 113.4(2) yes
C(6) C(1) C(7) 106.4(2) yes
C(6) C(1) C(8) 112.9(2) yes
C(7) C(1) C(8) 107.2(2) yes
C(1) C(2) C(3) 113.4(2) yes
C(1) C(2) C(12) 113.0(2) yes
C(1) C(2) H(1) 105.8 no
C(3) C(2) C(12) 112.3(2) yes
C(3) C(2) H(1) 105.6 no
C(12) C(2) H(1) 106.0 no
O(1) C(3) C(2) 106.8(2) yes
O(1) C(3) C(4) 109.7(2) yes
O(1) C(3) C(13) 109.0(2) yes
C(2) C(3) C(4) 111.1(2) yes
C(2) C(3) C(13) 111.1(2) yes
C(4) C(3) C(13) 109.1(2) yes
C(3) C(4) C(5) 113.5(2) yes
C(3) C(4) H(2) 107.8 no
C(3) C(4) H(3) 108.2 no
C(5) C(4) H(2) 108.8 no
C(5) C(4) H(3) 109.4 no
H(2) C(4) H(3) 109.1 no
C(4) C(5) C(6) 110.6(2) yes
C(4) C(5) H(4) 109.4 no
C(4) C(5) H(5) 109.0 no
C(6) C(5) H(4) 109.7 no
C(6) C(5) H(5) 109.0 no
H(4) C(5) H(5) 109.1 no
C(1) C(6) C(5) 111.3(2) yes
C(1) C(6) H(6) 109.2 no
C(1) C(6) H(7) 109.3 no
C(5) C(6) H(6) 109.2 no
C(5) C(6) H(7) 109.3 no
H(6) C(6) H(7) 108.5 no
N(1) C(7) C(1) 179.0(3) yes
C(1) C(8) C(9) 116.6(2) yes
C(1) C(8) H(8) 108.2 no
C(1) C(8) H(9) 107.4 no
C(9) C(8) H(8) 107.8 no
C(9) C(8) H(9) 108.0 no
H(8) C(8) H(9) 108.6 no
C(8) C(9) C(10) 111.4(3) yes
C(8) C(9) H(10) 109.3 no
C(8) C(9) H(11) 108.8 no
C(10) C(9) H(10) 110.4 no
C(10) C(9) H(11) 109.8 no
H(10) C(9) H(11) 107.1 no
C(9) C(10) C(11) 128.8(4) yes
C(9) C(10) H(12) 116.9 no
C(11) C(10) H(12) 114.3 no
C(10) C(11) H(13) 122.1 no
C(10) C(11) H(14) 121.6 no
H(13) C(11) H(14) 116.3 no
C(2) C(12) H(15) 110.7 no
C(2) C(12) H(16) 111.5 no
C(2) C(12) H(17) 111.1 no
H(15) C(12) H(16) 107.8 no
H(15) C(12) H(17) 107.0 no
H(16) C(12) H(17) 108.4 no
C(3) C(13) H(18) 109.1 no
C(3) C(13) H(19) 110.3 no
C(3) C(13) H(20) 110.5 no
H(18) C(13) H(19) 108.6 no
H(18) C(13) H(20) 108.7 no
H(19) C(13) H(20) 109.6 no

loop_
_geom_bond_atom_site_label_1
_geom_bond_atom_site_label_2
_geom_bond_distance
_geom_bond_publ_flag
O(1) C(3) 1.431(3) yes
O(1) H(21) 0.94 no
N(1) C(7) 1.130(3) yes
C(1) C(2) 1.553(3) yes
C(1) C(6) 1.544(3) yes
C(1) C(7) 1.483(3) yes
C(1) C(8) 1.539(3) yes
C(2) C(3) 1.550(3) yes
C(2) C(12) 1.519(4) yes
C(2) H(1) 0.95 no
C(3) C(4) 1.513(4) yes
C(3) C(13) 1.522(4) yes
C(4) C(5) 1.500(4) yes
C(4) H(2) 0.95 no
C(4) H(3) 0.95 no
C(5) C(6) 1.513(3) yes
C(5) H(4) 0.95 no
C(5) H(5) 0.96 no
C(6) H(6) 0.95 no
C(6) H(7) 0.96 no
C(8) C(9) 1.510(4) yes
C(8) H(8) 0.95 no
C(8) H(9) 0.96 no
C(9) C(10) 1.498(5) yes
C(9) H(10) 0.95 no
C(9) H(11) 0.97 no
C(10) C(11) 1.225(5) yes
C(10) H(12) 0.95 no
C(11) H(13) 0.97 no
C(11) H(14) 0.97 no
C(12) H(15) 0.97 no
C(12) H(16) 0.95 no
C(12) H(17) 0.96 no
C(13) H(18) 0.96 no
C(13) H(19) 0.95 no
C(13) H(20) 0.95 no

loop_
_geom_contact_atom_site_label_1
_geom_contact_atom_site_label_2
_geom_contact_distance
_geom_contact_site_symmetry_2
_geom_contact_publ_flag
O(1) N(1) 2.974(2) 1_656 no
O(1) C(6) 3.510(3) 1_556 no

loop_
_geom_hbond_atom_site_label_D
_geom_hbond_atom_site_label_H
_geom_hbond_atom_site_label_A
_geom_hbond_distance_DH
_geom_hbond_distance_HA
_geom_hbond_distance_DA
_geom_hbond_angle_DHA
_geom_hbond_site_symmetry_A
O(1) H(21) N(1) 0.94 2.04 2.974(2) 177.0 1_656

loop_
_geom_torsion_atom_site_label_1
_geom_torsion_atom_site_label_2
_geom_torsion_atom_site_label_3
_geom_torsion_atom_site_label_4
_geom_torsion
_geom_torsion_publ_flag
O(1) C(3) C(2) C(1) -70.6(2) no
O(1) C(3) C(2) C(12) 59.0(3) no
O(1) C(3) C(4) C(5) 65.6(2) no
N(1) C(7) C(1) C(2) 128.8(2) no
N(1) C(7) C(1) C(6) 11.5(2) no
N(1) C(7) C(1) C(8) -109.5(2) no
C(1) C(2) C(3) C(4) 49.0(3) no
C(1) C(2) C(3) C(13) 170.7(2) no
C(1) C(6) C(5) C(4) -59.0(3) no
C(1) C(8) C(9) C(10) -167.1(2) no
C(2) C(1) C(6) C(5) 55.3(3) no
C(2) C(1) C(8) C(9) 176.9(2) no
C(2) C(3) C(4) C(5) -52.3(3) no
C(3) C(2) C(1) C(6) -50.7(2) no
C(3) C(2) C(1) C(7) -165.5(2) no
C(3) C(2) C(1) C(8) 76.9(2) no
C(3) C(4) C(5) C(6) 57.9(3) no
C(4) C(3) C(2) C(12) 178.6(2) no
C(5) C(4) C(3) C(13) -175.1(2) no
C(5) C(6) C(1) C(7) 170.2(2) no
C(5) C(6) C(1) C(8) -72.5(3) no
C(6) C(1) C(2) C(12) -180.0(2) no
C(6) C(1) C(8) C(9) -57.1(3) no
C(7) C(1) C(2) C(12) 65.2(2) no
C(7) C(1) C(8) C(9) 59.7(3) no
C(8) C(1) C(2) C(12) -52.4(2) no
C(8) C(9) C(10) C(11) -117.0(5) no
C(12) C(2) C(3) C(13) -59.7(3) no
